data_2221061
loop_
_publ_author_name
'Zmejkovski, Bojana B.'
'Kaluderovi\'c, Goran N.'
'G\'omez-Ruiz, Santiago'
'Sabo, Tibor J.'

_publ_section_title
;(<i>S</i>,<i>S</i>)-<i>N</i>,<i>N</i>'-Bis(1-carboxy-2-methylpropyl)ethylenediammonium
 dihalide cyclopentanol tetrasolvate (halide = bromide/chloride \\simeq 1:12)
;
_journal_coeditor_code FJ2196
_journal_issue 3
_journal_name_full 'Acta Crystallographica Section E'
_journal_page_first o656
_journal_page_last o657
_journal_paper_doi 10.1107/S1600536809006679
_journal_volume 65
_journal_year 2009
_chemical_formula_moiety 'C12 H26 N2 O4 2+, 2(Br0.09 Cl0.91 -), 4(C5 H10 O)'
_chemical_formula_sum 'C32 H66 Br0.17 Cl1.83 N2 O8'
_chemical_formula_weight 685.41
_chemical_name_systematic
;
(<i>S</i>,<i>S</i>)-<i>N</i>,<i>N</i>'-Bis(1-carboxy-2-
methylpropyl)ethylenediammonium 0.09-bromide 0.91-chloride cyclopentanol
tetrasolvate
;
_space_group_IT_number 5
_symmetry_cell_setting monoclinic
_symmetry_space_group_name_Hall 'C 2y'
_symmetry_space_group_name_H-M 'C 1 2 1'
_atom_sites_solution_hydrogens geom
_atom_sites_solution_primary direct
_atom_sites_solution_secondary difmap
_audit_conform_dict_name cif_core.dic
_audit_conform_dict_version 2.3
_audit_creation_method 'WinGX routine CIF_UPDATE'
_cell_angle_alpha 90
_cell_angle_beta 97.037(2)
_cell_angle_gamma 90
_cell_formula_units_Z 2
_cell_length_a 21.2037(5)
_cell_length_b 5.21660(10)
_cell_length_c 17.2517(5)
_cell_measurement_reflns_used 12428
_cell_measurement_temperature 130(2)
_cell_measurement_theta_max 32.3098
_cell_measurement_theta_min 2.8704
_cell_volume 1893.86(8)
_computing_cell_refinement 'CrysAlisPro (Oxford Diffraction, 2009)'
_computing_data_collection 'CrysAlisPro (Oxford Diffraction, 2009)'
_computing_data_reduction 'CrysAlisPro (Oxford Diffraction, 2009)'
_computing_molecular_graphics 'ORTEP-3 (Farrugia, 1997)'
_computing_publication_material 'SHELXL97 (Sheldrick, 2008)'
_computing_structure_refinement 'SHELXL97 (Sheldrick, 2008)'
_computing_structure_solution 'SHELXS97 (Sheldrick, 2008)'
_diffrn_ambient_temperature 130(2)
_diffrn_detector_area_resol_mean 16.356
_diffrn_measured_fraction_theta_full 0.998
_diffrn_measured_fraction_theta_max 0.998
_diffrn_measurement_device_type 'Oxford Diffraction CCD Oxford Xcalibur S'
_diffrn_measurement_method '\w and \f'
_diffrn_radiation_monochromator graphite
_diffrn_radiation_type MoK\a
_diffrn_radiation_wavelength 0.71073
_diffrn_reflns_av_R_equivalents 0.0348
_diffrn_reflns_limit_h_max 30
_diffrn_reflns_limit_h_min -30
_diffrn_reflns_limit_k_max 7
_diffrn_reflns_limit_k_min -7
_diffrn_reflns_limit_l_max 24
_diffrn_reflns_limit_l_min -24
_diffrn_reflns_number 28298
_diffrn_reflns_theta_full 30.51
_diffrn_reflns_theta_max 30.51
_diffrn_reflns_theta_min 2.88
_exptl_absorpt_coefficient_mu 0.385
_exptl_absorpt_correction_T_max 0.985
_exptl_absorpt_correction_T_min 0.981
_exptl_absorpt_correction_type multi-scan
_exptl_absorpt_process_details '(CrysAlis RED; Oxford Diffraction, 2009)'
_exptl_crystal_colour colourless
_exptl_crystal_density_diffrn 1.202
_exptl_crystal_density_method 'not measured'
_exptl_crystal_description needles
_exptl_crystal_F_000 745.4
_exptl_crystal_size_max 0.7
_exptl_crystal_size_mid 0.04
_exptl_crystal_size_min 0.04
_refine_diff_density_max 0.618
_refine_diff_density_min -0.374
_refine_ls_abs_structure_details 'Flack (1983), 2602 Friedel pairs'
_refine_ls_abs_structure_Flack -0.04(2)
_refine_ls_extinction_method none
_refine_ls_goodness_of_fit_ref 0.976
_refine_ls_hydrogen_treatment mixed
_refine_ls_matrix_type full
_refine_ls_number_parameters 232
_refine_ls_number_reflns 5795
_refine_ls_number_restraints 92
_refine_ls_restrained_S_all 0.981
_refine_ls_R_factor_all 0.0509
_refine_ls_R_factor_gt 0.042
_refine_ls_shift/su_max 0.001
_refine_ls_shift/su_mean 0
_refine_ls_structure_factor_coef Fsqd
_refine_ls_weighting_details 'calc w=1/[\s^2^(Fo^2^)+(0.0675P)^2^] where P=(Fo^2^+2Fc^2^)/3'
_refine_ls_weighting_scheme calc
_refine_ls_wR_factor_gt 0.1018
_refine_ls_wR_factor_ref 0.1042
_reflns_number_gt 4851
_reflns_number_total 5795
_reflns_threshold_expression I>2\s(I)
_cod_data_source_file fj2196.cif
_cod_data_source_block I
_cod_original_sg_symbol_H-M 'C 2'
_cod_database_code 2221061
_cod_database_fobs_code 2221061

loop_
_symmetry_equiv_pos_as_xyz
'x, y, z'
'-x, y, -z'
'x+1/2, y+1/2, z'
'-x+1/2, y+1/2, -z'

loop_
_atom_site_type_symbol
_atom_site_label
_atom_site_fract_x
_atom_site_fract_y
_atom_site_fract_z
_atom_site_U_iso_or_equiv
_atom_site_adp_type
_atom_site_calc_flag
_atom_site_refinement_flags
_atom_site_occupancy
_atom_site_disorder_assembly
_atom_site_disorder_group
Cl Cl1 0.597627(15) 0.42698(6) -0.072483(19) 0.02203(10) Uani d P 0.914(2) . .
Br Br1 0.597627(15) 0.42698(6) -0.072483(19) 0.02203(10) Uani d P 0.086(2) . .
O O1 0.63329(7) 0.1414(3) 0.23276(8) 0.0340(3) Uani d D 1 . .
O O2 0.58689(6) 0.3389(2) 0.12648(7) 0.0267(3) Uani d . 1 . .
O O3 0.52079(7) 0.6832(3) -0.22443(9) 0.0422(4) Uani d DU 1 . .
O O4 0.40459(9) 0.5428(4) -0.29775(10) 0.0513(5) Uani d . 1 . .
N N1 0.58713(5) -0.0783(3) 0.03571(7) 0.0172(2) Uani d D 1 . .
C C1 0.51770(7) -0.1047(4) 0.04083(9) 0.0201(3) Uani d . 1 . .
H H1A 0.5029 0.0396 0.0712 0.024 Uiso calc R 1 . .
H H1B 0.5094 -0.2666 0.0677 0.024 Uiso calc R 1 . .
C C2 0.62661(6) -0.0867(4) 0.11390(8) 0.0184(3) Uani d . 1 . .
H H2 0.6129 -0.2374 0.1435 0.022 Uiso calc R 1 . .
C C3 0.61327(8) 0.1557(3) 0.15757(10) 0.0205(3) Uani d . 1 . .
C C4 0.69721(7) -0.1218(3) 0.10265(10) 0.0224(4) Uani d . 1 . .
H H4 0.6993 -0.2621 0.0636 0.027 Uiso calc R 1 . .
C C5 0.72565(9) 0.1159(4) 0.07002(13) 0.0325(4) Uani d . 1 . .
H H5A 0.7252 0.2571 0.1074 0.049 Uiso calc R 1 . .
H H5B 0.7006 0.1637 0.0206 0.049 Uiso calc R 1 . .
H H5C 0.7696 0.0805 0.061 0.049 Uiso calc R 1 . .
C C6 0.73642(9) -0.2077(4) 0.17799(12) 0.0352(5) Uani d . 1 . .
H H6A 0.7802 -0.2417 0.168 0.053 Uiso calc R 1 . .
H H6B 0.718 -0.3643 0.1971 0.053 Uiso calc R 1 . .
H H6C 0.7364 -0.0724 0.2174 0.053 Uiso calc R 1 . .
C C7 0.56429(12) 0.8890(5) -0.23271(13) 0.0457(6) Uani d DU 1 B .
H H7 0.5722 0.9917 -0.1835 0.055 Uiso calc R 1 . .
C C8 0.53654(16) 1.0530(6) -0.29992(19) 0.0644(8) Uani d DU 1 B .
H H8A 0.4897 1.0364 -0.3083 0.077 Uiso calc R 1 . .
H H8B 0.5477 1.2354 -0.2903 0.077 Uiso calc R 1 . .
C C9 0.5648(3) 0.9555(15) -0.3675(2) 0.137(2) Uani d DU 1 . .
H H9A 0.5313 0.8773 -0.405 0.164 Uiso calc R 1 A 1
H H9B 0.5837 1.0998 -0.394 0.164 Uiso calc R 1 A 1
C C10 0.6126(5) 0.7700(16) -0.3447(4) 0.065(3) Uani d PDU 0.53(3) B 1
H H10A 0.6514 0.8074 -0.3693 0.078 Uiso calc PR 0.53(3) B 1
H H10B 0.5974 0.5964 -0.3608 0.078 Uiso calc PR 0.53(3) B 1
C C10B 0.6295(7) 0.875(6) -0.3364(7) 0.120(6) Uani d PDU 0.47(3) B 2
H H10C 0.6441 0.7349 -0.3687 0.144 Uiso calc PR 0.47(3) B 2
H H10D 0.6594 1.0202 -0.3365 0.144 Uiso calc PR 0.47(3) B 2
C C11 0.62670(13) 0.7854(7) -0.2568(2) 0.0678(8) Uani d DU 1 . .
H H11A 0.6369 0.6143 -0.2337 0.081 Uiso calc R 1 B 1
H H11B 0.6625 0.9036 -0.2408 0.081 Uiso calc R 1 B 1
C C12 0.38374(13) 0.6636(5) -0.37004(13) 0.0477(6) Uani d U 1 . .
H H12 0.3969 0.8479 -0.3686 0.057 Uiso calc R 1 . .
C C13 0.40779(19) 0.5284(12) -0.4380(2) 0.115(2) Uani d U 1 . .
H H13A 0.446 0.4245 -0.4205 0.138 Uiso calc R 1 . .
H H13B 0.4182 0.6525 -0.478 0.138 Uiso calc R 1 . .
C C14 0.3485(2) 0.3475(7) -0.47177(19) 0.0811(11) Uani d U 1 . .
H H14A 0.3321 0.3974 -0.5259 0.097 Uiso calc R 1 . .
H H14B 0.3616 0.1653 -0.4716 0.097 Uiso calc R 1 . .
C C15 0.30020(19) 0.3870(9) -0.41962(19) 0.0827(11) Uani d U 1 . .
H H15A 0.3037 0.2558 -0.3779 0.099 Uiso calc R 1 . .
H H15B 0.257 0.3791 -0.4488 0.099 Uiso calc R 1 . .
C C16 0.31332(17) 0.6412(7) -0.38706(19) 0.0699(9) Uani d U 1 . .
H H16A 0.2933 0.6627 -0.3386 0.084 Uiso calc R 1 . .
H H16B 0.2964 0.7743 -0.4249 0.084 Uiso calc R 1 . .
H H1N 0.5902(10) 0.065(4) 0.0092(12) 0.018(5) Uiso d . 1 . .
H H2N 0.6002(12) -0.213(4) 0.0066(14) 0.044(7) Uiso d D 1 . .
H H4O 0.4439(15) 0.568(6) -0.2807(17) 0.060(9) Uiso d . 1 . .
H H3O 0.5371(13) 0.581(6) -0.1818(14) 0.062(9) Uiso d D 1 . .
H H1O 0.627(3) -0.029(6) 0.250(4) 0.23(3) Uiso d D 1 . .

loop_
_atom_site_aniso_label
_atom_site_aniso_U_11
_atom_site_aniso_U_22
_atom_site_aniso_U_33
_atom_site_aniso_U_12
_atom_site_aniso_U_13
_atom_site_aniso_U_23
Cl1 0.02064(15) 0.01766(14) 0.02759(17) 0.00010(16) 0.00212(11) 0.00040(17)
Br1 0.02064(15) 0.01766(14) 0.02759(17) 0.00010(16) 0.00212(11) 0.00040(17)
O1 0.0468(8) 0.0297(7) 0.0232(7) 0.0082(6) -0.0050(6) -0.0016(5)
O2 0.0360(7) 0.0161(5) 0.0271(6) 0.0043(5) -0.0004(5) -0.0021(5)
O3 0.0404(8) 0.0446(9) 0.0399(9) -0.0104(7) -0.0017(7) 0.0096(7)
O4 0.0491(10) 0.0571(10) 0.0427(10) -0.0191(9) -0.0137(8) 0.0288(8)
N1 0.0150(5) 0.0144(5) 0.0218(6) -0.0013(7) 0.0011(4) -0.0021(8)
C1 0.0136(6) 0.0233(9) 0.0234(7) -0.0005(6) 0.0017(5) 0.0009(7)
C2 0.0182(6) 0.0148(6) 0.0214(6) -0.0010(8) -0.0008(5) 0.0001(8)
C3 0.0189(7) 0.0184(7) 0.0241(8) -0.0038(6) 0.0018(6) -0.0020(6)
C4 0.0170(6) 0.0190(10) 0.0302(8) 0.0027(5) -0.0004(6) -0.0008(6)
C5 0.0180(8) 0.0337(10) 0.0461(12) 0.0008(7) 0.0057(8) 0.0089(9)
C6 0.0255(9) 0.0337(11) 0.0439(12) 0.0065(8) -0.0057(8) 0.0047(9)
C7 0.0586(13) 0.0411(15) 0.0388(11) -0.0170(11) 0.0114(10) -0.0112(10)
C8 0.075(2) 0.0423(14) 0.079(2) 0.0001(14) 0.0223(16) 0.0113(14)
C9 0.146(4) 0.217(7) 0.055(2) 0.058(5) 0.040(2) 0.043(3)
C10 0.082(5) 0.067(5) 0.053(4) -0.013(3) 0.039(4) -0.018(3)
C10B 0.075(6) 0.197(15) 0.097(7) 0.001(10) 0.043(5) -0.011(10)
C11 0.0410(14) 0.076(2) 0.086(2) -0.0124(14) 0.0061(14) 0.0102(18)
C12 0.0605(15) 0.0477(14) 0.0316(11) -0.0060(12) -0.0078(10) 0.0176(10)
C13 0.085(3) 0.205(6) 0.056(2) 0.059(3) 0.0158(18) 0.038(3)
C14 0.132(3) 0.0586(19) 0.0527(17) -0.0053(19) 0.011(2) -0.0057(14)
C15 0.097(2) 0.085(3) 0.0592(18) -0.005(2) -0.0168(17) 0.0057(18)
C16 0.075(2) 0.071(2) 0.0564(17) 0.0054(17) -0.0213(15) 0.0075(16)

loop_
_atom_type_symbol
_atom_type_description
_atom_type_scat_dispersion_real
_atom_type_scat_dispersion_imag
_atom_type_scat_source
Cl Cl 0.1484 0.1585 'International Tables Vol C Tables 4.2.6.8 and 6.1.1.4'
O O 0.0106 0.006 'International Tables Vol C Tables 4.2.6.8 and 6.1.1.4'
N N 0.0061 0.0033 'International Tables Vol C Tables 4.2.6.8 and 6.1.1.4'
C C 0.0033 0.0016 'International Tables Vol C Tables 4.2.6.8 and 6.1.1.4'
H H 0 0 'International Tables Vol C Tables 4.2.6.8 and 6.1.1.4'
Br Br -0.2901 2.4595 'International Tables Vol C Tables 4.2.6.8 and 6.1.1.4'

loop_
_geom_angle_atom_site_label_1
_geom_angle_atom_site_label_2
_geom_angle_atom_site_label_3
_geom_angle_site_symmetry_1
_geom_angle_site_symmetry_3
_geom_angle
_geom_angle_publ_flag
C3 O1 H1O . . 108(4) ?
C7 O3 H3O . . 108.9(19) ?
C12 O4 H4O . . 115(2) ?
C1 N1 C2 . . 112.98(11) ?
C1 N1 H1N . . 104.2(14) ?
C2 N1 H1N . . 114.9(14) ?
C1 N1 H2N . . 109.0(16) ?
C2 N1 H2N . . 107.1(17) ?
H1N N1 H2N . . 108.5(18) ?
N1 C1 C1 . 2_655 108.99(15) ?
N1 C1 H1A . . 109.9 ?
C1 C1 H1A 2_655 . 109.9 ?
N1 C1 H1B . . 109.9 ?
C1 C1 H1B 2_655 . 109.9 ?
H1A C1 H1B . . 108.3 ?
N1 C2 C3 . . 107.77(15) ?
N1 C2 C4 . . 109.49(12) ?
C3 C2 C4 . . 113.84(14) ?
N1 C2 H2 . . 108.5 ?
C3 C2 H2 . . 108.5 ?
C4 C2 H2 . . 108.5 ?
O2 C3 O1 . . 124.15(16) ?
O2 C3 C2 . . 123.18(15) ?
O1 C3 C2 . . 112.66(14) ?
C5 C4 C6 . . 110.92(15) ?
C5 C4 C2 . . 112.68(14) ?
C6 C4 C2 . . 111.35(15) ?
C5 C4 H4 . . 107.2 ?
C6 C4 H4 . . 107.2 ?
C2 C4 H4 . . 107.2 ?
C4 C5 H5A . . 109.5 ?
C4 C5 H5B . . 109.5 ?
H5A C5 H5B . . 109.5 ?
C4 C5 H5C . . 109.5 ?
H5A C5 H5C . . 109.5 ?
H5B C5 H5C . . 109.5 ?
C4 C6 H6A . . 109.5 ?
C4 C6 H6B . . 109.5 ?
H6A C6 H6B . . 109.5 ?
C4 C6 H6C . . 109.5 ?
H6A C6 H6C . . 109.5 ?
H6B C6 H6C . . 109.5 ?
O3 C7 C8 . . 107.9(2) ?
O3 C7 C11 . . 110.5(2) ?
C8 C7 C11 . . 105.2(2) ?
O3 C7 H7 . . 111 ?
C8 C7 H7 . . 111 ?
C11 C7 H7 . . 111 ?
C9 C8 C7 . . 104.9(3) ?
C9 C8 H8A . . 110.8 ?
C7 C8 H8A . . 110.8 ?
C9 C8 H8B . . 110.8 ?
C7 C8 H8B . . 110.8 ?
H8A C8 H8B . . 108.8 ?
C10 C9 C8 . . 111.3(4) ?
C8 C9 C10B . . 105.3(7) ?
C10 C9 H9A . . 109.4 ?
C8 C9 H9A . . 109.4 ?
C10B C9 H9A . . 133.1 ?
C10 C9 H9B . . 109.4 ?
C8 C9 H9B . . 109.4 ?
C10B C9 H9B . . 88.7 ?
H9A C9 H9B . . 108 ?
C9 C10 C11 . . 106.7(4) ?
C9 C10 H10A . . 110.4 ?
C11 C10 H10A . . 110.4 ?
C9 C10 H10B . . 110.4 ?
C11 C10 H10B . . 110.4 ?
H10A C10 H10B . . 108.6 ?
C11 C10B C9 . . 106.9(7) ?
C11 C10B H10C . . 110.3 ?
C9 C10B H10C . . 110.3 ?
C11 C10B H10D . . 110.3 ?
C9 C10B H10D . . 110.3 ?
H10C C10B H10D . . 108.6 ?
C10B C11 C7 . . 106.2(5) ?
C7 C11 C10 . . 102.7(4) ?
C10B C11 H11A . . 129.4 ?
C7 C11 H11A . . 111.2 ?
C10 C11 H11A . . 111.2 ?
C10B C11 H11B . . 86.8 ?
C7 C11 H11B . . 111.2 ?
C10 C11 H11B . . 111.2 ?
H11A C11 H11B . . 109.1 ?
O4 C12 C16 . . 109.6(2) ?
O4 C12 C13 . . 112.1(3) ?
C16 C12 C13 . . 103.6(3) ?
O4 C12 H12 . . 110.4 ?
C16 C12 H12 . . 110.4 ?
C13 C12 H12 . . 110.4 ?
C12 C13 C14 . . 103.3(3) ?
C12 C13 H13A . . 111.1 ?
C14 C13 H13A . . 111.1 ?
C12 C13 H13B . . 111.1 ?
C14 C13 H13B . . 111.1 ?
H13A C13 H13B . . 109.1 ?
C15 C14 C13 . . 105.6(3) ?
C15 C14 H14A . . 110.6 ?
C13 C14 H14A . . 110.6 ?
C15 C14 H14B . . 110.6 ?
C13 C14 H14B . . 110.6 ?
H14A C14 H14B . . 108.8 ?
C14 C15 C16 . . 104.6(4) ?
C14 C15 H15A . . 110.8 ?
C16 C15 H15A . . 110.8 ?
C14 C15 H15B . . 110.8 ?
C16 C15 H15B . . 110.8 ?
H15A C15 H15B . . 108.9 ?
C15 C16 C12 . . 106.7(3) ?
C15 C16 H16A . . 110.4 ?
C12 C16 H16A . . 110.4 ?
C15 C16 H16B . . 110.4 ?
C12 C16 H16B . . 110.4 ?
H16A C16 H16B . . 108.6 ?

loop_
_geom_bond_atom_site_label_1
_geom_bond_atom_site_label_2
_geom_bond_site_symmetry_2
_geom_bond_distance
_geom_bond_publ_flag
O1 C3 . 1.317(2) ?
O1 H1O . 0.95(2) ?
O2 C3 . 1.200(2) ?
O3 C7 . 1.434(3) ?
O3 H3O . 0.939(17) ?
O4 C12 . 1.419(2) ?
O4 H4O . 0.86(3) ?
N1 C1 . 1.4919(18) ?
N1 C2 . 1.4986(18) ?
N1 H1N . 0.88(2) ?
N1 H2N . 0.925(17) ?
C1 C1 2_655 1.513(3) ?
C1 H1A . 0.99 ?
C1 H1B . 0.99 ?
C2 C3 . 1.516(3) ?
C2 C4 . 1.544(2) ?
C2 H2 . 1 ?
C4 C5 . 1.517(2) ?
C4 C6 . 1.522(3) ?
C4 H4 . 1 ?
C5 H5A . 0.98 ?
C5 H5B . 0.98 ?
C5 H5C . 0.98 ?
C6 H6A . 0.98 ?
C6 H6B . 0.98 ?
C6 H6C . 0.98 ?
C7 C8 . 1.502(4) ?
C7 C11 . 1.533(4) ?
C7 H7 . 1 ?
C8 C9 . 1.466(5) ?
C8 H8A . 0.99 ?
C8 H8B . 0.99 ?
C9 C10 . 1.421(9) ?
C9 C10B . 1.472(12) ?
C9 H9A . 0.99 ?
C9 H9B . 0.99 ?
C10 C11 . 1.512(8) ?
C10 H10A . 0.99 ?
C10 H10B . 0.99 ?
C10B C11 . 1.458(11) ?
C10B H10C . 0.99 ?
C10B H10D . 0.99 ?
C11 H11A . 0.99 ?
C11 H11B . 0.99 ?
C12 C16 . 1.491(4) ?
C12 C13 . 1.510(5) ?
C12 H12 . 1 ?
C13 C14 . 1.622(6) ?
C13 H13A . 0.99 ?
C13 H13B . 0.99 ?
C14 C15 . 1.458(5) ?
C14 H14A . 0.99 ?
C14 H14B . 0.99 ?
C15 C16 . 1.454(5) ?
C15 H15A . 0.99 ?
C15 H15B . 0.99 ?
C16 H16A . 0.99 ?
C16 H16B . 0.99 ?

loop_
_geom_hbond_atom_site_label_D
_geom_hbond_atom_site_label_H
_geom_hbond_atom_site_label_A
_geom_hbond_site_symmetry_A
_geom_hbond_distance_DH
_geom_hbond_distance_HA
_geom_hbond_distance_DA
_geom_hbond_angle_DHA
_geom_hbond_publ_flag
N1 H1N Cl1 . 0.88(2) 2.37(2) 3.253(2) 175(2) y
N1 H2N Cl1 1_545 0.93(2) 2.32(2) 3.209(2) 161(2) y
N1 H2N Br1 1_545 0.93(2) 2.32(2) 3.209(2) 161(2) y
N1 H1N Br1 . 0.88(2) 2.37(2) 3.253(2) 175(2) y
O1 H1O O4 2_645 0.95(4) 2.50(4) 3.446(3) 172(5) y
O4 H4O O3 . 0.86(3) 1.89(3) 2.728(2) 165(3) y
O3 H3O Cl1 . 0.94(3) 2.29(3) 3.204(2) 163(2) y
O3 H3O Br1 . 0.94(3) 2.29(3) 3.204(2) 163(2) y
C1 H1A O2 . 0.99 2.47 3.027(2) 115 .
C1 H1B Cl1 2_645 0.99 2.79 3.5460(18) 134 .
C2 H2 O2 1_545 1.00 2.29 3.127(2) 141 .
C6 H6C O1 . 0.98 2.50 3.082(3) 118 .
